data_7123913
loop_
_publ_author_name
'Guo, Yuanyuan'
'McNulty, Jason A.'
'Mica, Natalie'
'Samuel, Ifor D. W.'
'Slawin, Alexandra'
'Buehl, Michael'
'Lightfoot, Philip'

_publ_section_title
;
 Structure-directing effects in (110)-layered hybrid perovskites
 containing two distinct organic moieties
;
_journal_name_full 'Chemical Communications'
_journal_paper_doi 10.1039/C9CC04964A
_journal_year 2019
_chemical_formula_moiety 'Br4 Pb, C2 H4 N3, C H6 N3'
_chemical_formula_sum 'C3 H10 Br4 N6 Pb'
_chemical_formula_weight 657.00
_space_group_crystal_system monoclinic
_space_group_IT_number 13
_space_group_name_Hall '-P 2yc'
_space_group_name_H-M_alt 'P 1 2/c 1'
_symmetry_space_group_name_Hall '-P 2yc'
_symmetry_space_group_name_H-M 'P 1 2/c 1'
_atom_sites_solution_hydrogens geom
_audit_creation_method SHELXL-2018/3
_audit_update_record
;
2019-05-21 deposited with the CCDC.    2019-07-24 downloaded from the CCDC.
;
_cell_angle_alpha 90
_cell_angle_beta 94.866(8)
_cell_angle_gamma 90
_cell_formula_units_Z 2
_cell_length_a 6.0734(4)
_cell_length_b 14.0000(9)
_cell_length_c 8.5374(5)
_cell_measurement_reflns_used 935
_cell_measurement_temperature 298(2)
_cell_measurement_theta_max 27.5
_cell_measurement_theta_min 1.5
_cell_volume 723.30(8)
_computing_structure_refinement 'SHELXL-2018/3 (Sheldrick, 2018)'
_diffrn_ambient_temperature 298(2)
_diffrn_measured_fraction_theta_full 0.995
_diffrn_measured_fraction_theta_max 0.996
_diffrn_measurement_device_type
;
Rigaku Mercury2 (2x2 bin mode)
;
_diffrn_radiation_type MoK\a
_diffrn_radiation_wavelength 0.71075
_diffrn_reflns_av_R_equivalents 0.0471
_diffrn_reflns_av_unetI/netI 0.0311
_diffrn_reflns_Laue_measured_fraction_full 0.995
_diffrn_reflns_Laue_measured_fraction_max 0.996
_diffrn_reflns_limit_h_max 7
_diffrn_reflns_limit_h_min -7
_diffrn_reflns_limit_k_max 17
_diffrn_reflns_limit_k_min -17
_diffrn_reflns_limit_l_max 10
_diffrn_reflns_limit_l_min -10
_diffrn_reflns_number 6554
_diffrn_reflns_point_group_measured_fraction_full 0.995
_diffrn_reflns_point_group_measured_fraction_max 0.996
_diffrn_reflns_theta_full 25.242
_diffrn_reflns_theta_max 25.995
_diffrn_reflns_theta_min 3.668
_diffrn_source 'Sealed Tube'
_exptl_absorpt_coefficient_mu 22.690
_exptl_absorpt_correction_T_max 1
_exptl_absorpt_correction_T_min 0.484
_exptl_absorpt_correction_type multi-scan
_exptl_crystal_colour Colorless
_exptl_crystal_density_diffrn 3.017
_exptl_crystal_description Prism
_exptl_crystal_F_000 584
_exptl_crystal_size_max 0.153
_exptl_crystal_size_mid 0.061
_exptl_crystal_size_min 0.044
_refine_diff_density_max 0.711
_refine_diff_density_min -1.790
_refine_diff_density_rms 0.271
_refine_ls_extinction_method none
_refine_ls_goodness_of_fit_ref 1.037
_refine_ls_hydrogen_treatment constr
_refine_ls_matrix_type full
_refine_ls_number_parameters 68
_refine_ls_number_reflns 1428
_refine_ls_number_restraints 0
_refine_ls_restrained_S_all 1.037
_refine_ls_R_factor_all 0.0318
_refine_ls_R_factor_gt 0.0261
_refine_ls_shift/su_max 0.002
_refine_ls_shift/su_mean 0.000
_refine_ls_structure_factor_coef Fsqd
_refine_ls_weighting_details 'w=1/[\s^2^(Fo^2^)+(0.0362P)^2^] where P=(Fo^2^+2Fc^2^)/3'
_refine_ls_weighting_scheme calc
_refine_ls_wR_factor_gt 0.0604
_refine_ls_wR_factor_ref 0.0624
_reflns_Friedel_coverage 0.000
_reflns_number_gt 1274
_reflns_number_total 1428
_reflns_threshold_expression 'I > 2\s(I)'
_cod_data_source_file c9cc04964a2.cif
_cod_data_source_block shelx_CCDC2
_cod_depositor_comments
;
The following automatic conversions were performed:

'_exptl_absorpt_correction_type' value 'Multi-scan' changed to
'multi-scan' according to
/home/data/users/saulius/crontab/automatic-downloads/rss-feeds/RSC/lib/dictionaries/cif_core.dic
dictionary named 'cif_core.dic' version 2.4.2 from 2011-04-26.

Automatic conversion script
Id: cif_fix_values 4973 2017-02-22 13:04:09Z antanas 
;
_cod_database_code 7123913
_shelx_shelxl_version_number 2018/3
_shelx_space_group_comment
;
The symmetry employed for this shelxl refinement is uniquely defined
by the following loop, which should always be used as a source of
symmetry information in preference to the above space-group names.
They are only intended as comments.
;

loop_
_space_group_symop_operation_xyz
'x, y, z'
'-x, y, -z+1/2'
'-x, -y, -z'
'x, -y, z-1/2'

loop_
_atom_site_label
_atom_site_type_symbol
_atom_site_fract_x
_atom_site_fract_y
_atom_site_fract_z
_atom_site_U_iso_or_equiv
_atom_site_adp_type
_atom_site_occupancy
_atom_site_site_symmetry_order
_atom_site_calc_flag
_atom_site_refinement_flags_posn
_atom_site_refinement_flags_adp
_atom_site_refinement_flags_occupancy
Pb1 Pb 0.500000 0.66246(2) 0.250000 0.03458(12) Uani 1 2 d S T P
Br1 Br 0.000000 0.64636(6) 0.250000 0.0516(2) Uani 1 2 d S T P
Br2 Br 0.49934(12) 0.81608(5) 0.48079(9) 0.0657(2) Uani 1 1 d . . .
Br3 Br 0.500000 0.500000 0.000000 0.0639(3) Uani 1 2 d S . P
C1 C 0.000000 0.9794(7) 0.250000 0.076(3) Uani 1 2 d S T P
N1 N 0.000000 0.8901(6) 0.250000 0.097(4) Uani 1 2 d S T P
H1 H 0.114496 0.859383 0.288907 0.116 Uiso 0.5 1 calc R U P
H2 H -0.114496 0.859383 0.211093 0.116 Uiso 0.5 1 calc R U P
N2 N 0.1714(17) 1.0252(6) 0.3083(13) 0.153(4) Uani 1 1 d . . .
H3 H 0.285807 0.994440 0.347121 0.184 Uiso 1 1 calc R U .
H4 H 0.171645 1.086673 0.308327 0.184 Uiso 1 1 calc R U .
N3 N 0.000000 0.7525(6) 0.750000 0.077(3) Uani 1 2 d S T P
N4 N 0.0815(12) 0.6064(5) 0.7087(9) 0.077(2) Uani 0.5 1 d . . P
H5 H 0.148123 0.556796 0.676870 0.093 Uiso 0.5 1 calc R U P
C-N4 C 0.0815(12) 0.6064(5) 0.7087(9) 0.077(2) Uani 0.5 1 d . . P
H6 H 0.153549 0.552755 0.674276 0.093 Uiso 0.5 1 calc R U P
C2 C 0.1293(11) 0.6925(6) 0.6812(8) 0.0744(19) Uani 0.5 1 d . . P
H7 H 0.241484 0.711213 0.620135 0.089 Uiso 0.5 1 calc R U P
N-C2 N 0.1293(11) 0.6925(6) 0.6812(8) 0.0744(19) Uani 0.5 1 d . . P
H8 H 0.233038 0.709808 0.624731 0.089 Uiso 0.5 1 calc R U P

loop_
_atom_site_aniso_label
_atom_site_aniso_U_11
_atom_site_aniso_U_22
_atom_site_aniso_U_33
_atom_site_aniso_U_23
_atom_site_aniso_U_13
_atom_site_aniso_U_12
Pb1 0.02604(16) 0.03373(17) 0.04393(19) 0.000 0.00275(11) 0.000
Br1 0.0294(4) 0.0397(5) 0.0847(7) 0.000 -0.0006(4) 0.000
Br2 0.0666(4) 0.0654(4) 0.0647(4) -0.0238(3) 0.0029(3) -0.0126(3)
Br3 0.0647(6) 0.0609(6) 0.0662(6) -0.0234(5) 0.0062(4) -0.0105(4)
C1 0.097(8) 0.026(5) 0.098(8) 0.000 -0.019(6) 0.000
N1 0.058(5) 0.042(5) 0.189(12) 0.000 0.003(6) 0.000
N2 0.163(8) 0.083(6) 0.202(11) 0.001(6) -0.058(8) -0.058(6)
N3 0.086(6) 0.044(5) 0.098(7) 0.000 -0.002(5) 0.000
N4 0.085(5) 0.053(4) 0.095(6) -0.012(4) 0.013(4) 0.016(3)
C-N4 0.085(5) 0.053(4) 0.095(6) -0.012(4) 0.013(4) 0.016(3)
C2 0.066(4) 0.082(5) 0.079(5) 0.009(4) 0.029(4) -0.003(4)
N-C2 0.066(4) 0.082(5) 0.079(5) 0.009(4) 0.029(4) -0.003(4)

loop_
_atom_type_symbol
_atom_type_description
_atom_type_scat_dispersion_real
_atom_type_scat_dispersion_imag
_atom_type_scat_source
Pb Pb -3.3944 10.1111 'International Tables Vol C Tables 4.2.6.8 and 6.1.1.4'
Br Br -0.2901 2.4595 'International Tables Vol C Tables 4.2.6.8 and 6.1.1.4'
N N 0.0061 0.0033 'International Tables Vol C Tables 4.2.6.8 and 6.1.1.4'
C C 0.0033 0.0016 'International Tables Vol C Tables 4.2.6.8 and 6.1.1.4'
H H 0.0000 0.0000 'International Tables Vol C Tables 4.2.6.8 and 6.1.1.4'

loop_
_geom_angle_atom_site_label_1
_geom_angle_atom_site_label_2
_geom_angle_atom_site_label_3
_geom_angle
_geom_angle_site_symmetry_1
_geom_angle_site_symmetry_3
Br2 Pb1 Br2 85.00(3) . 2_655
Br2 Pb1 Br1 89.774(19) . .
Br2 Pb1 Br1 96.494(19) 2_655 .
Br2 Pb1 Br1 96.493(19) . 1_655
Br2 Pb1 Br1 89.774(19) 2_655 1_655
Br1 Pb1 Br1 171.51(3) . 1_655
Br2 Pb1 Br3 179.316(18) . .
Br2 Pb1 Br3 94.322(17) 2_655 .
Br1 Pb1 Br3 90.224(13) . .
Br1 Pb1 Br3 83.577(12) 1_655 .
Br2 Pb1 Br3 94.321(17) . 2_655
Br2 Pb1 Br3 179.315(18) 2_655 2_655
Br1 Pb1 Br3 83.577(12) . 2_655
Br1 Pb1 Br3 90.224(13) 1_655 2_655
Br3 Pb1 Br3 86.359(8) . 2_655
Pb1 Br1 Pb1 171.51(3) 1_455 .
Pb1 Br3 Pb1 180.0 3_665 .
N1 C1 N2 119.9(6) . .
N1 C1 N2 119.9(6) . 2
N2 C1 N2 120.2(11) . 2
C2 N3 C2 101.0(8) 2_556 .
N4 N4 C2 107.8(4) 2_556 .
N4 C2 N3 111.6(6) . .
N4 C2 C2 72.1(4) . 2_556
N3 C2 C2 39.5(4) . 2_556

loop_
_geom_bond_atom_site_label_1
_geom_bond_atom_site_label_2
_geom_bond_distance
_geom_bond_site_symmetry_2
Pb1 Br2 2.9170(7) .
Pb1 Br2 2.9170(7) 2_655
Pb1 Br1 3.0451(2) .
Pb1 Br1 3.0451(2) 1_655
Pb1 Br3 3.1191(2) .
Pb1 Br3 3.1191(2) 2_655
C1 N1 1.251(12) .
C1 N2 1.286(8) .
C1 N2 1.286(8) 2
N3 C2 1.321(8) 2_556
N3 C2 1.321(8) .
N4 N4 1.262(14) 2_556
N4 C2 1.267(10) .
C2 C2 2.039(13) 2_556
